data_7240449
loop_
_publ_author_name
'Ma, Xiao-Pan'
'Nong, Cai-Mei'
'Liang, Yu-Feng'
'Xu, Pei-Pei'
'Guo, Xiu-Yun'
'Liang, Cui'
'Pan, Cheng-Xue'
'Su, Gui-Fa'
'Mo, Dong-Liang'

_publ_section_title
;
 An Yb(OTf)3 and visible light relay catalyzed [3 + 2]
 cycloaddition/[3,3]-rearrangement/[4 + 2] cycloaddition in one pot to
 prepare oxazonine-fused endoperoxides
;
_journal_issue 12
_journal_name_full 'Green Chemistry'
_journal_page_first 3827
_journal_page_last 3834
_journal_paper_doi 10.1039/D0GC00929F
_journal_volume 22
_journal_year 2020
_chemical_formula_sum 'C35 H35 N O5'
_chemical_formula_weight 549.64
_space_group_crystal_system triclinic
_space_group_IT_number 2
_space_group_name_Hall '-P 1'
_space_group_name_H-M_alt 'P -1'
_atom_sites_solution_hydrogens geom
_audit_creation_method SHELXL-2014/7
_audit_update_record
;
2019-10-29 deposited with the CCDC.	2020-05-04 downloaded from the CCDC.
;
_cell_angle_alpha 95.037(7)
_cell_angle_beta 96.282(6)
_cell_angle_gamma 100.049(8)
_cell_formula_units_Z 2
_cell_length_a 9.3207(8)
_cell_length_b 10.8786(12)
_cell_length_c 14.8658(10)
_cell_measurement_reflns_used 2438
_cell_measurement_temperature 293(2)
_cell_measurement_theta_max 26.0330
_cell_measurement_theta_min 3.6650
_cell_volume 1466.5(2)
_computing_structure_refinement 'SHELXL-2014/7 (Sheldrick, 2014)'
_diffrn_ambient_temperature 293(2)
_diffrn_measured_fraction_theta_full 0.997
_diffrn_measured_fraction_theta_max 0.844
_diffrn_measurement_device_type 'SuperNova, Single source at offset, Eos'
_diffrn_radiation_type MoK\a
_diffrn_radiation_wavelength 0.71073
_diffrn_reflns_av_R_equivalents 0.0271
_diffrn_reflns_av_unetI/netI 0.0632
_diffrn_reflns_Laue_measured_fraction_full 0.997
_diffrn_reflns_Laue_measured_fraction_max 0.844
_diffrn_reflns_limit_h_max 11
_diffrn_reflns_limit_h_min -12
_diffrn_reflns_limit_k_max 13
_diffrn_reflns_limit_k_min -14
_diffrn_reflns_limit_l_max 20
_diffrn_reflns_limit_l_min -20
_diffrn_reflns_number 11619
_diffrn_reflns_point_group_measured_fraction_full 0.997
_diffrn_reflns_point_group_measured_fraction_max 0.844
_diffrn_reflns_theta_full 25.242
_diffrn_reflns_theta_max 29.214
_diffrn_reflns_theta_min 3.538
_exptl_absorpt_coefficient_mu 0.083
_exptl_crystal_colour colourless
_exptl_crystal_density_diffrn 1.245
_exptl_crystal_description block
_exptl_crystal_F_000 584
_exptl_crystal_size_max 0.34
_exptl_crystal_size_mid 0.32
_exptl_crystal_size_min 0.28
_refine_diff_density_max 0.157
_refine_diff_density_min -0.241
_refine_diff_density_rms 0.045
_refine_ls_extinction_method none
_refine_ls_goodness_of_fit_ref 1.057
_refine_ls_hydrogen_treatment constr
_refine_ls_matrix_type full
_refine_ls_number_parameters 372
_refine_ls_number_reflns 6710
_refine_ls_number_restraints 0
_refine_ls_restrained_S_all 1.057
_refine_ls_R_factor_all 0.1101
_refine_ls_R_factor_gt 0.0581
_refine_ls_shift/su_max 0.000
_refine_ls_shift/su_mean 0.000
_refine_ls_structure_factor_coef Fsqd
_refine_ls_weighting_details 'w=1/[\s^2^(Fo^2^)+(0.0504P)^2^+0.1918P] where P=(Fo^2^+2Fc^2^)/3'
_refine_ls_weighting_scheme calc
_refine_ls_wR_factor_gt 0.1216
_refine_ls_wR_factor_ref 0.1575
_reflns_Friedel_coverage 0.000
_reflns_number_gt 3788
_reflns_number_total 6710
_reflns_threshold_expression 'I > 2\s(I)'
_cod_data_source_file d0gc00929f2.cif
_cod_data_source_block mp-9-50(2)
_cod_depositor_comments
;Adding full bibliography for 7240449.cif.

 Adding full bibliography for 7240449.cif.
;
_cod_database_code 7240449
_shelx_shelxl_version_number 2014/7
_shelx_space_group_comment
;
The symmetry employed for this shelxl refinement is uniquely defined
by the following loop, which should always be used as a source of
symmetry information in preference to the above space-group names.
They are only intended as comments.
;

loop_
_space_group_symop_operation_xyz
'x, y, z'
'-x, -y, -z'

loop_
_atom_site_label
_atom_site_type_symbol
_atom_site_fract_x
_atom_site_fract_y
_atom_site_fract_z
_atom_site_U_iso_or_equiv
_atom_site_adp_type
_atom_site_occupancy
_atom_site_site_symmetry_order
_atom_site_calc_flag
_atom_site_refinement_flags_posn
_atom_site_refinement_flags_adp
_atom_site_refinement_flags_occupancy
_atom_site_disorder_assembly
_atom_site_disorder_group
O5 O 0.61807(16) 0.75524(14) 0.10351(10) 0.0464(4) Uani 1 1 d . . . . .
O4 O 0.54824(16) 0.62583(14) 0.06633(9) 0.0455(4) Uani 1 1 d . . . . .
O3 O 0.32635(15) 0.35342(14) 0.19782(10) 0.0465(4) Uani 1 1 d . . . . .
O1 O 0.62039(16) 0.60203(15) 0.43817(10) 0.0504(4) Uani 1 1 d . . . . .
O2 O 0.73700(17) 0.45599(15) 0.38006(11) 0.0541(4) Uani 1 1 d . . . . .
C10 C 0.6373(2) 0.5130(2) 0.37411(14) 0.0402(5) Uani 1 1 d . . . . .
C11 C 0.5187(2) 0.49889(19) 0.29466(14) 0.0374(5) Uani 1 1 d . . . . .
H11 H 0.4368 0.5327 0.3171 0.045 Uiso 1 1 calc R U . . .
C29 C 0.7444(2) 0.7448(2) 0.16442(15) 0.0416(5) Uani 1 1 d . . . . .
H29 H 0.8180 0.7152 0.1300 0.050 Uiso 1 1 calc R U . . .
C19 C 0.3242(2) 0.6214(2) 0.14803(14) 0.0400(5) Uani 1 1 d . . . . .
H19 H 0.3338 0.6496 0.2132 0.048 Uiso 1 1 calc R U . . .
N1 N 0.21108(19) 0.38032(18) 0.24996(13) 0.0490(5) Uani 1 1 d . . . . .
C12 C 0.4585(2) 0.3628(2) 0.25638(15) 0.0415(5) Uani 1 1 d . . . . .
C26 C 0.4684(2) 0.5705(2) 0.13390(13) 0.0385(5) Uani 1 1 d . . . . .
H26 H 0.4381 0.4809 0.1125 0.046 Uiso 1 1 calc R U . . .
C28 C 0.7001(2) 0.65555(19) 0.23144(14) 0.0393(5) Uani 1 1 d . . . . .
H28 H 0.7661 0.6537 0.2827 0.047 Uiso 1 1 calc R U . . .
C30 C 0.8023(2) 0.8776(2) 0.20818(15) 0.0443(5) Uani 1 1 d . . . . .
C15 C 0.1427(2) 0.4572(2) 0.21152(16) 0.0475(6) Uani 1 1 d . . . . .
C17 C 0.1774(2) 0.5220(2) 0.12801(15) 0.0471(6) Uani 1 1 d . . . . .
H17 H 0.1001 0.5715 0.1171 0.056 Uiso 1 1 calc R U . . .
C20 C 0.3081(2) 0.7370(2) 0.10033(15) 0.0456(6) Uani 1 1 d . . . . .
C6 C 1.1219(3) 0.7871(2) 0.45046(15) 0.0514(6) Uani 1 1 d . . . . .
C14 C 0.4731(3) 0.2508(2) 0.30505(18) 0.0568(7) Uani 1 1 d . . . . .
H14A H 0.3888 0.1828 0.2986 0.068 Uiso 1 1 calc R U . . .
H14B H 0.5326 0.2642 0.3641 0.068 Uiso 1 1 calc R U . . .
C9 C 0.7412(3) 0.6384(3) 0.51224(16) 0.0615(7) Uani 1 1 d . . . . .
H9A H 0.7762 0.5643 0.5304 0.074 Uiso 1 1 calc R U . . .
H9B H 0.7069 0.6789 0.5644 0.074 Uiso 1 1 calc R U . . .
C35 C 0.9264(3) 0.9473(2) 0.18286(18) 0.0611(7) Uani 1 1 d . . . . .
H35 H 0.9765 0.9123 0.1394 0.073 Uiso 1 1 calc R U . . .
C13 C 0.5500(3) 0.2742(2) 0.22273(18) 0.0573(7) Uani 1 1 d . . . . .
H13A H 0.6558 0.3016 0.2322 0.069 Uiso 1 1 calc R U . . .
H13B H 0.5121 0.2202 0.1667 0.069 Uiso 1 1 calc R U . . .
C21 C 0.3066(3) 0.8483(2) 0.15181(17) 0.0585(7) Uani 1 1 d . . . . .
H21 H 0.3146 0.8503 0.2149 0.070 Uiso 1 1 calc R U . . .
C7 C 0.9963(3) 0.7052(2) 0.47808(16) 0.0593(7) Uani 1 1 d . . . . .
H7 H 1.0130 0.6282 0.4951 0.071 Uiso 1 1 calc R U . . .
C5 C 1.1132(3) 0.9038(2) 0.42072(17) 0.0598(7) Uani 1 1 d . . . . .
H5 H 1.0238 0.9311 0.4164 0.072 Uiso 1 1 calc R U . . .
C25 C 0.2943(3) 0.7376(3) 0.00586(17) 0.0643(7) Uani 1 1 d . . . . .
H25 H 0.2952 0.6646 -0.0315 0.077 Uiso 1 1 calc R U . . .
C4 C 1.2345(3) 0.9789(3) 0.39774(18) 0.0650(7) Uani 1 1 d . . . . .
H4 H 1.2266 1.0569 0.3786 0.078 Uiso 1 1 calc R U . . .
C8 C 0.8641(3) 0.7268(2) 0.48168(16) 0.0591(7) Uani 1 1 d . . . . .
H8 H 0.8443 0.8027 0.4640 0.071 Uiso 1 1 calc R U . . .
C31 C 0.7299(3) 0.9315(2) 0.27272(19) 0.0619(7) Uani 1 1 d . . . . .
H31 H 0.6456 0.8853 0.2901 0.074 Uiso 1 1 calc R U . . .
C1 C 1.2578(3) 0.7503(3) 0.45348(18) 0.0661(7) Uani 1 1 d . . . . .
H1 H 1.2672 0.6724 0.4722 0.079 Uiso 1 1 calc R U . . .
C2 C 1.3783(3) 0.8260(3) 0.42955(19) 0.0719(8) Uani 1 1 d . . . . .
H2 H 1.4678 0.7990 0.4317 0.086 Uiso 1 1 calc R U . . .
C32 C 0.7809(4) 1.0530(3) 0.3117(2) 0.0772(8) Uani 1 1 d . . . . .
H32 H 0.7314 1.0885 0.3552 0.093 Uiso 1 1 calc R U . . .
C34 C 0.9768(3) 1.0701(3) 0.2223(2) 0.0808(9) Uani 1 1 d . . . . .
H34 H 1.0603 1.1174 0.2048 0.097 Uiso 1 1 calc R U . . .
C3 C 1.3669(3) 0.9410(3) 0.40256(18) 0.0654(7) Uani 1 1 d . . . . .
H3 H 1.4489 0.9932 0.3875 0.079 Uiso 1 1 calc R U . . .
C16 C 0.0147(3) 0.4886(3) 0.25618(19) 0.0707(8) Uani 1 1 d . . . . .
H16A H -0.0733 0.4656 0.2137 0.106 Uiso 1 1 calc R U . . .
H16B H 0.0316 0.5772 0.2751 0.106 Uiso 1 1 calc R U . . .
H16C H 0.0041 0.4432 0.3083 0.106 Uiso 1 1 calc R U . . .
C24 C 0.2792(3) 0.8471(3) -0.0321(2) 0.0808(10) Uani 1 1 d . . . . .
H24 H 0.2678 0.8460 -0.0951 0.097 Uiso 1 1 calc R U . . .
C22 C 0.2934(3) 0.9575(3) 0.1125(2) 0.0782(9) Uani 1 1 d . . . . .
H22 H 0.2933 1.0314 0.1490 0.094 Uiso 1 1 calc R U . . .
C33 C 0.9044(4) 1.1213(3) 0.2863(2) 0.0841(10) Uani 1 1 d . . . . .
H33 H 0.9392 1.2032 0.3130 0.101 Uiso 1 1 calc R U . . .
C23 C 0.2808(4) 0.9561(3) 0.0204(2) 0.0855(10) Uani 1 1 d . . . . .
H23 H 0.2733 1.0292 -0.0064 0.103 Uiso 1 1 calc R U . . .
C27 C 0.5711(2) 0.57888(19) 0.22129(14) 0.0356(5) Uani 1 1 d . . . . .
C18 C 0.1591(3) 0.4287(3) 0.04223(17) 0.0635(7) Uani 1 1 d . . . . .
H18A H 0.1673 0.4740 -0.0101 0.095 Uiso 1 1 calc R U . . .
H18B H 0.0643 0.3751 0.0358 0.095 Uiso 1 1 calc R U . . .
H18C H 0.2343 0.3787 0.0473 0.095 Uiso 1 1 calc R U . . .

loop_
_atom_site_aniso_label
_atom_site_aniso_U_11
_atom_site_aniso_U_22
_atom_site_aniso_U_33
_atom_site_aniso_U_23
_atom_site_aniso_U_13
_atom_site_aniso_U_12
O5 0.0432(9) 0.0466(9) 0.0457(9) 0.0105(7) -0.0004(7) -0.0004(7)
O4 0.0431(8) 0.0516(10) 0.0378(8) 0.0018(7) 0.0067(7) -0.0017(7)
O3 0.0368(8) 0.0478(9) 0.0523(9) 0.0002(7) 0.0078(7) 0.0020(7)
O1 0.0501(9) 0.0567(10) 0.0421(9) -0.0020(8) 0.0036(8) 0.0087(8)
O2 0.0490(9) 0.0550(10) 0.0603(10) 0.0104(8) -0.0023(8) 0.0187(8)
C10 0.0421(12) 0.0386(12) 0.0407(12) 0.0110(10) 0.0074(10) 0.0048(10)
C11 0.0340(11) 0.0372(12) 0.0412(12) 0.0046(9) 0.0047(9) 0.0069(9)
C29 0.0330(11) 0.0454(13) 0.0459(13) 0.0087(10) 0.0051(10) 0.0039(10)
C19 0.0346(11) 0.0504(13) 0.0343(11) 0.0036(10) 0.0005(9) 0.0092(10)
N1 0.0333(10) 0.0545(13) 0.0567(12) 0.0038(10) 0.0122(9) -0.0012(9)
C12 0.0364(12) 0.0398(12) 0.0480(13) 0.0059(10) 0.0078(10) 0.0039(9)
C26 0.0342(11) 0.0417(12) 0.0381(12) 0.0043(9) 0.0064(9) 0.0022(9)
C28 0.0351(11) 0.0418(12) 0.0409(12) 0.0068(10) 0.0017(9) 0.0074(9)
C30 0.0411(12) 0.0413(13) 0.0486(13) 0.0106(10) -0.0002(10) 0.0035(10)
C15 0.0315(11) 0.0552(15) 0.0520(14) 0.0012(12) 0.0059(10) -0.0004(11)
C17 0.0323(11) 0.0615(15) 0.0463(13) 0.0048(11) 0.0036(10) 0.0071(11)
C20 0.0383(12) 0.0598(15) 0.0391(13) 0.0080(11) 0.0031(10) 0.0105(11)
C6 0.0586(15) 0.0466(14) 0.0446(13) 0.0049(11) -0.0031(12) 0.0034(12)
C14 0.0577(15) 0.0425(14) 0.0703(17) 0.0146(12) 0.0087(13) 0.0047(11)
C9 0.0678(17) 0.0704(18) 0.0387(13) -0.0013(12) -0.0025(13) 0.0012(14)
C35 0.0524(15) 0.0562(16) 0.0692(17) 0.0151(13) 0.0026(13) -0.0058(13)
C13 0.0518(15) 0.0446(14) 0.0763(18) -0.0018(13) 0.0155(14) 0.0109(11)
C21 0.0648(17) 0.0587(17) 0.0515(15) 0.0058(13) 0.0043(13) 0.0120(13)
C7 0.0673(18) 0.0521(16) 0.0547(15) 0.0099(12) -0.0039(13) 0.0058(13)
C5 0.0565(16) 0.0573(16) 0.0688(17) 0.0139(13) 0.0079(13) 0.0160(13)
C25 0.0709(18) 0.084(2) 0.0458(15) 0.0163(14) 0.0072(13) 0.0305(15)
C4 0.0731(19) 0.0522(16) 0.0726(18) 0.0182(14) 0.0140(15) 0.0108(14)
C8 0.0633(17) 0.0558(16) 0.0520(15) -0.0001(12) -0.0040(13) 0.0037(13)
C31 0.0605(16) 0.0489(16) 0.0741(18) 0.0001(13) 0.0058(14) 0.0095(13)
C1 0.0719(19) 0.0533(16) 0.0733(18) 0.0166(14) -0.0059(15) 0.0171(14)
C2 0.0567(17) 0.077(2) 0.082(2) 0.0125(17) -0.0017(15) 0.0177(16)
C32 0.088(2) 0.0570(19) 0.082(2) -0.0069(16) -0.0066(18) 0.0188(17)
C34 0.071(2) 0.060(2) 0.097(2) 0.0264(18) -0.0161(18) -0.0182(16)
C3 0.0625(18) 0.0657(19) 0.0633(17) 0.0088(14) 0.0027(14) 0.0013(14)
C16 0.0521(16) 0.085(2) 0.081(2) 0.0155(16) 0.0284(15) 0.0155(14)
C24 0.088(2) 0.113(3) 0.0565(18) 0.0368(19) 0.0118(16) 0.044(2)
C22 0.092(2) 0.0572(18) 0.089(2) 0.0141(16) 0.0152(19) 0.0193(16)
C33 0.100(3) 0.0442(17) 0.093(2) 0.0030(17) -0.036(2) 0.0048(18)
C23 0.099(2) 0.085(2) 0.089(2) 0.039(2) 0.021(2) 0.038(2)
C27 0.0321(11) 0.0355(11) 0.0391(11) 0.0035(9) 0.0034(9) 0.0069(9)
C18 0.0456(14) 0.080(2) 0.0541(15) -0.0086(14) -0.0031(12) -0.0033(13)

loop_
_atom_type_symbol
_atom_type_description
_atom_type_scat_dispersion_real
_atom_type_scat_dispersion_imag
_atom_type_scat_source
C C 0.0033 0.0016 'International Tables Vol C Tables 4.2.6.8 and 6.1.1.4'
H H 0.0000 0.0000 'International Tables Vol C Tables 4.2.6.8 and 6.1.1.4'
N N 0.0061 0.0033 'International Tables Vol C Tables 4.2.6.8 and 6.1.1.4'
O O 0.0106 0.0060 'International Tables Vol C Tables 4.2.6.8 and 6.1.1.4'

loop_
_geom_angle_atom_site_label_1
_geom_angle_atom_site_label_2
_geom_angle_atom_site_label_3
_geom_angle
_geom_angle_site_symmetry_1
_geom_angle_site_symmetry_3
_geom_angle_publ_flag
C29 O5 O4 106.19(14) . . ?
C26 O4 O5 107.88(13) . . ?
C12 O3 N1 109.87(15) . . ?
C10 O1 C9 115.75(18) . . ?
O2 C10 O1 123.4(2) . . ?
O2 C10 C11 126.0(2) . . ?
O1 C10 C11 110.59(18) . . ?
C10 C11 C27 110.46(16) . . ?
C10 C11 C12 113.56(17) . . ?
C27 C11 C12 111.88(17) . . ?
C10 C11 H11 106.8 . . ?
C27 C11 H11 106.8 . . ?
C12 C11 H11 106.8 . . ?
O5 C29 C28 109.57(16) . . ?
O5 C29 C30 104.15(17) . . ?
C28 C29 C30 113.02(18) . . ?
O5 C29 H29 110.0 . . ?
C28 C29 H29 110.0 . . ?
C30 C29 H29 110.0 . . ?
C20 C19 C26 113.97(17) . . ?
C20 C19 C17 110.06(18) . . ?
C26 C19 C17 115.98(18) . . ?
C20 C19 H19 105.2 . . ?
C26 C19 H19 105.2 . . ?
C17 C19 H19 105.2 . . ?
C15 N1 O3 109.68(17) . . ?
O3 C12 C13 111.67(19) . . ?
O3 C12 C14 115.66(18) . . ?
C13 C12 C14 60.73(15) . . ?
O3 C12 C11 110.69(17) . . ?
C13 C12 C11 124.11(18) . . ?
C14 C12 C11 125.5(2) . . ?
O4 C26 C27 109.23(15) . . ?
O4 C26 C19 114.72(17) . . ?
C27 C26 C19 113.09(16) . . ?
O4 C26 H26 106.4 . . ?
C27 C26 H26 106.4 . . ?
C19 C26 H26 106.4 . . ?
C27 C28 C29 123.1(2) . . ?
C27 C28 H28 118.5 . . ?
C29 C28 H28 118.5 . . ?
C35 C30 C31 119.0(2) . . ?
C35 C30 C29 120.5(2) . . ?
C31 C30 C29 120.5(2) . . ?
N1 C15 C16 115.4(2) . . ?
N1 C15 C17 127.8(2) . . ?
C16 C15 C17 116.9(2) . . ?
C15 C17 C18 112.3(2) . . ?
C15 C17 C19 111.68(18) . . ?
C18 C17 C19 116.94(17) . . ?
C15 C17 H17 104.9 . . ?
C18 C17 H17 104.9 . . ?
C19 C17 H17 104.9 . . ?
C21 C20 C25 117.2(2) . . ?
C21 C20 C19 119.2(2) . . ?
C25 C20 C19 123.7(2) . . ?
C1 C6 C5 116.9(2) . . ?
C1 C6 C7 120.3(2) . . ?
C5 C6 C7 122.8(2) . . ?
C12 C14 C13 59.45(15) . . ?
C12 C14 H14A 117.8 . . ?
C13 C14 H14A 117.8 . . ?
C12 C14 H14B 117.8 . . ?
C13 C14 H14B 117.8 . . ?
H14A C14 H14B 115.0 . . ?
O1 C9 C8 109.82(19) . . ?
O1 C9 H9A 109.7 . . ?
C8 C9 H9A 109.7 . . ?
O1 C9 H9B 109.7 . . ?
C8 C9 H9B 109.7 . . ?
H9A C9 H9B 108.2 . . ?
C30 C35 C34 119.9(3) . . ?
C30 C35 H35 120.0 . . ?
C34 C35 H35 120.0 . . ?
C12 C13 C14 59.82(14) . . ?
C12 C13 H13A 117.8 . . ?
C14 C13 H13A 117.8 . . ?
C12 C13 H13B 117.8 . . ?
C14 C13 H13B 117.8 . . ?
H13A C13 H13B 114.9 . . ?
C20 C21 C22 122.0(3) . . ?
C20 C21 H21 119.0 . . ?
C22 C21 H21 119.0 . . ?
C8 C7 C6 128.0(3) . . ?
C8 C7 H7 116.0 . . ?
C6 C7 H7 116.0 . . ?
C4 C5 C6 120.9(3) . . ?
C4 C5 H5 119.5 . . ?
C6 C5 H5 119.5 . . ?
C24 C25 C20 119.9(3) . . ?
C24 C25 H25 120.0 . . ?
C20 C25 H25 120.0 . . ?
C3 C4 C5 120.9(3) . . ?
C3 C4 H4 119.6 . . ?
C5 C4 H4 119.6 . . ?
C7 C8 C9 124.8(3) . . ?
C7 C8 H8 117.6 . . ?
C9 C8 H8 117.6 . . ?
C32 C31 C30 120.7(3) . . ?
C32 C31 H31 119.7 . . ?
C30 C31 H31 119.7 . . ?
C2 C1 C6 121.6(2) . . ?
C2 C1 H1 119.2 . . ?
C6 C1 H1 119.2 . . ?
C3 C2 C1 120.0(3) . . ?
C3 C2 H2 120.0 . . ?
C1 C2 H2 120.0 . . ?
C33 C32 C31 119.9(3) . . ?
C33 C32 H32 120.0 . . ?
C31 C32 H32 120.0 . . ?
C33 C34 C35 120.2(3) . . ?
C33 C34 H34 119.9 . . ?
C35 C34 H34 119.9 . . ?
C2 C3 C4 119.6(3) . . ?
C2 C3 H3 120.2 . . ?
C4 C3 H3 120.2 . . ?
C15 C16 H16A 109.5 . . ?
C15 C16 H16B 109.5 . . ?
H16A C16 H16B 109.5 . . ?
C15 C16 H16C 109.5 . . ?
H16A C16 H16C 109.5 . . ?
H16B C16 H16C 109.5 . . ?
C23 C24 C25 121.6(3) . . ?
C23 C24 H24 119.2 . . ?
C25 C24 H24 119.2 . . ?
C23 C22 C21 119.8(3) . . ?
C23 C22 H22 120.1 . . ?
C21 C22 H22 120.1 . . ?
C34 C33 C32 120.3(3) . . ?
C34 C33 H33 119.9 . . ?
C32 C33 H33 119.9 . . ?
C24 C23 C22 119.5(3) . . ?
C24 C23 H23 120.3 . . ?
C22 C23 H23 120.3 . . ?
C28 C27 C26 119.34(18) . . ?
C28 C27 C11 123.03(19) . . ?
C26 C27 C11 117.62(16) . . ?
C17 C18 H18A 109.5 . . ?
C17 C18 H18B 109.5 . . ?
H18A C18 H18B 109.5 . . ?
C17 C18 H18C 109.5 . . ?
H18A C18 H18C 109.5 . . ?
H18B C18 H18C 109.5 . . ?

loop_
_geom_bond_atom_site_label_1
_geom_bond_atom_site_label_2
_geom_bond_distance
_geom_bond_site_symmetry_2
_geom_bond_publ_flag
O5 C29 1.432(2) . ?
O5 O4 1.475(2) . ?
O4 C26 1.428(2) . ?
O3 C12 1.411(2) . ?
O3 N1 1.447(2) . ?
O1 C10 1.339(3) . ?
O1 C9 1.461(3) . ?
O2 C10 1.204(2) . ?
C10 C11 1.505(3) . ?
C11 C27 1.524(3) . ?
C11 C12 1.525(3) . ?
C11 H11 0.9800 . ?
C29 C28 1.492(3) . ?
C29 C30 1.512(3) . ?
C29 H29 0.9800 . ?
C19 C20 1.518(3) . ?
C19 C26 1.568(3) . ?
C19 C17 1.571(3) . ?
C19 H19 0.9800 . ?
N1 C15 1.274(3) . ?
C12 C13 1.484(3) . ?
C12 C14 1.489(3) . ?
C26 C27 1.513(3) . ?
C26 H26 0.9800 . ?
C28 C27 1.323(3) . ?
C28 H28 0.9300 . ?
C30 C35 1.376(3) . ?
C30 C31 1.379(3) . ?
C15 C16 1.502(3) . ?
C15 C17 1.518(3) . ?
C17 C18 1.533(3) . ?
C17 H17 0.9800 . ?
C20 C21 1.378(3) . ?
C20 C25 1.397(3) . ?
C6 C1 1.391(3) . ?
C6 C5 1.393(3) . ?
C6 C7 1.463(3) . ?
C14 C13 1.503(3) . ?
C14 H14A 0.9700 . ?
C14 H14B 0.9700 . ?
C9 C8 1.500(3) . ?
C9 H9A 0.9700 . ?
C9 H9B 0.9700 . ?
C35 C34 1.390(4) . ?
C35 H35 0.9300 . ?
C13 H13A 0.9700 . ?
C13 H13B 0.9700 . ?
C21 C22 1.388(4) . ?
C21 H21 0.9300 . ?
C7 C8 1.300(3) . ?
C7 H7 0.9300 . ?
C5 C4 1.368(3) . ?
C5 H5 0.9300 . ?
C25 C24 1.384(4) . ?
C25 H25 0.9300 . ?
C4 C3 1.365(4) . ?
C4 H4 0.9300 . ?
C8 H8 0.9300 . ?
C31 C32 1.376(4) . ?
C31 H31 0.9300 . ?
C1 C2 1.373(3) . ?
C1 H1 0.9300 . ?
C2 C3 1.364(4) . ?
C2 H2 0.9300 . ?
C32 C33 1.366(4) . ?
C32 H32 0.9300 . ?
C34 C33 1.361(4) . ?
C34 H34 0.9300 . ?
C3 H3 0.9300 . ?
C16 H16A 0.9600 . ?
C16 H16B 0.9600 . ?
C16 H16C 0.9600 . ?
C24 C23 1.358(4) . ?
C24 H24 0.9300 . ?
C22 C23 1.359(4) . ?
C22 H22 0.9300 . ?
C33 H33 0.9300 . ?
C23 H23 0.9300 . ?
C18 H18A 0.9600 . ?
C18 H18B 0.9600 . ?
C18 H18C 0.9600 . ?

loop_
_geom_torsion_atom_site_label_1
_geom_torsion_atom_site_label_2
_geom_torsion_atom_site_label_3
_geom_torsion_atom_site_label_4
_geom_torsion
_geom_torsion_site_symmetry_1
_geom_torsion_site_symmetry_2
_geom_torsion_site_symmetry_3
_geom_torsion_site_symmetry_4
_geom_torsion_publ_flag
C29 O5 O4 C26 78.04(17) . . . . ?
C9 O1 C10 O2 7.4(3) . . . . ?
C9 O1 C10 C11 -170.81(17) . . . . ?
O2 C10 C11 C27 -84.0(2) . . . . ?
O1 C10 C11 C27 94.20(19) . . . . ?
O2 C10 C11 C12 42.7(3) . . . . ?
O1 C10 C11 C12 -139.18(18) . . . . ?
O4 O5 C29 C28 -52.9(2) . . . . ?
O4 O5 C29 C30 -174.07(14) . . . . ?
C12 O3 N1 C15 132.81(19) . . . . ?
N1 O3 C12 C13 148.15(17) . . . . ?
N1 O3 C12 C14 81.3(2) . . . . ?
N1 O3 C12 C11 -69.18(19) . . . . ?
C10 C11 C12 O3 165.96(16) . . . . ?
C27 C11 C12 O3 -68.2(2) . . . . ?
C10 C11 C12 C13 -56.9(3) . . . . ?
C27 C11 C12 C13 68.9(3) . . . . ?
C10 C11 C12 C14 19.0(3) . . . . ?
C27 C11 C12 C14 144.9(2) . . . . ?
O5 O4 C26 C27 -55.57(19) . . . . ?
O5 O4 C26 C19 72.60(19) . . . . ?
C20 C19 C26 O4 -10.6(3) . . . . ?
C17 C19 C26 O4 118.75(19) . . . . ?
C20 C19 C26 C27 115.6(2) . . . . ?
C17 C19 C26 C27 -115.1(2) . . . . ?
O5 C29 C28 C27 13.8(3) . . . . ?
C30 C29 C28 C27 129.5(2) . . . . ?
O5 C29 C30 C35 -105.1(2) . . . . ?
C28 C29 C30 C35 136.1(2) . . . . ?
O5 C29 C30 C31 73.6(2) . . . . ?
C28 C29 C30 C31 -45.2(3) . . . . ?
O3 N1 C15 C16 177.15(18) . . . . ?
O3 N1 C15 C17 -4.3(3) . . . . ?
N1 C15 C17 C18 64.8(3) . . . . ?
C16 C15 C17 C18 -116.7(2) . . . . ?
N1 C15 C17 C19 -68.8(3) . . . . ?
C16 C15 C17 C19 109.7(2) . . . . ?
C20 C19 C17 C15 -140.83(19) . . . . ?
C26 C19 C17 C15 87.9(2) . . . . ?
C20 C19 C17 C18 87.9(2) . . . . ?
C26 C19 C17 C18 -43.3(3) . . . . ?
C26 C19 C20 C21 -116.2(2) . . . . ?
C17 C19 C20 C21 111.5(2) . . . . ?
C26 C19 C20 C25 63.9(3) . . . . ?
C17 C19 C20 C25 -68.3(3) . . . . ?
O3 C12 C14 C13 101.6(2) . . . . ?
C11 C12 C14 C13 -112.9(2) . . . . ?
C10 O1 C9 C8 79.4(3) . . . . ?
C31 C30 C35 C34 0.0(4) . . . . ?
C29 C30 C35 C34 178.7(2) . . . . ?
O3 C12 C13 C14 -108.1(2) . . . . ?
C11 C12 C13 C14 115.1(2) . . . . ?
C25 C20 C21 C22 -0.7(4) . . . . ?
C19 C20 C21 C22 179.5(2) . . . . ?
C1 C6 C7 C8 177.9(3) . . . . ?
C5 C6 C7 C8 -1.8(4) . . . . ?
C1 C6 C5 C4 -1.4(4) . . . . ?
C7 C6 C5 C4 178.3(2) . . . . ?
C21 C20 C25 C24 -0.3(4) . . . . ?
C19 C20 C25 C24 179.6(2) . . . . ?
C6 C5 C4 C3 0.6(4) . . . . ?
C6 C7 C8 C9 -179.0(2) . . . . ?
O1 C9 C8 C7 -119.0(3) . . . . ?
C35 C30 C31 C32 -0.3(4) . . . . ?
C29 C30 C31 C32 -179.0(2) . . . . ?
C5 C6 C1 C2 0.9(4) . . . . ?
C7 C6 C1 C2 -178.8(2) . . . . ?
C6 C1 C2 C3 0.4(4) . . . . ?
C30 C31 C32 C33 0.1(4) . . . . ?
C30 C35 C34 C33 0.5(4) . . . . ?
C1 C2 C3 C4 -1.3(4) . . . . ?
C5 C4 C3 C2 0.8(4) . . . . ?
C20 C25 C24 C23 1.5(5) . . . . ?
C20 C21 C22 C23 0.4(5) . . . . ?
C35 C34 C33 C32 -0.7(5) . . . . ?
C31 C32 C33 C34 0.4(4) . . . . ?
C25 C24 C23 C22 -1.8(5) . . . . ?
C21 C22 C23 C24 0.9(5) . . . . ?
C29 C28 C27 C26 6.3(3) . . . . ?
C29 C28 C27 C11 -172.63(18) . . . . ?
O4 C26 C27 C28 15.2(3) . . . . ?
C19 C26 C27 C28 -113.8(2) . . . . ?
O4 C26 C27 C11 -165.76(17) . . . . ?
C19 C26 C27 C11 65.2(2) . . . . ?
C10 C11 C27 C28 -4.3(3) . . . . ?
C12 C11 C27 C28 -131.9(2) . . . . ?
C10 C11 C27 C26 176.70(18) . . . . ?
C12 C11 C27 C26 49.1(2) . . . . ?
